data_7034816
loop_
_publ_author_name
'Borner, C.'
'Brandhorst, K.'
'Kleeberg, C.'

_publ_section_title
;
 Selective B-B bond activation in an unsymmetrical diborane(4) by
 [(Me3P)4Rh-X] (X = Me, OtBu): a switch of mechanism?
;
_journal_issue 18
_journal_name_full 'Dalton transactions (Cambridge, England : 2003)'
_journal_page_first 8600
_journal_page_last 8604
_journal_paper_doi 10.1039/c5dt00618j
_journal_volume 44
_journal_year 2015
_chemical_formula_moiety 'C20 H46 B N2 P4 Rh'
_chemical_formula_sum 'C20 H46 B N2 P4 Rh'
_chemical_formula_weight 552.19
_space_group_crystal_system monoclinic
_space_group_IT_number 14
_space_group_name_Hall '-P 2ybc'
_space_group_name_H-M_alt 'P 1 21/c 1'
_symmetry_space_group_name_Hall '-P 2ybc'
_symmetry_space_group_name_H-M 'P 1 21/c 1'
_atom_sites_solution_hydrogens difmap
_atom_sites_solution_primary direct
_atom_sites_solution_secondary difmap
_audit_creation_method SHELXL-2014/7
_audit_update_record
;
2014-12-04 deposited with the CCDC.
2015-03-31 downloaded from the CCDC.
;
_cell_angle_alpha 90
_cell_angle_beta 94.531(4)
_cell_angle_gamma 90
_cell_formula_units_Z 4
_cell_length_a 9.2189(4)
_cell_length_b 19.0437(7)
_cell_length_c 15.9428(6)
_cell_measurement_reflns_used 41883
_cell_measurement_temperature 175(2)
_cell_measurement_theta_max 30.33
_cell_measurement_theta_min 2.68
_cell_volume 2790.20(19)
_computing_cell_refinement
;
CrysAlisPro, Agilent Technologies,
Version 1.171.37.35 (release 13-08-2014 CrysAlis171 .NET)
(compiled Aug 13 2014,18:06:01)
;
_computing_data_collection
;
CrysAlisPro, Agilent Technologies,
Version 1.171.37.35 (release 13-08-2014 CrysAlis171 .NET)
(compiled Aug 13 2014,18:06:01)
;
_computing_data_reduction
;
CrysAlisPro, Agilent Technologies,
Version 1.171.37.35 (release 13-08-2014 CrysAlis171 .NET)
(compiled Aug 13 2014,18:06:01)
;
_computing_molecular_graphics
;
 K. Brandenburg, 1999, Diamond 3.2i, Crystal Impact GbR, Bonn, Germany.
;
_computing_publication_material
;
 WinGX v2014.1 (L. J. Farrugia, J. Appl. Cryst., 2012, 45, 849-854.)
;
_computing_structure_refinement
;
 SHELXL-2014/7 (G. M. Sheldrick, Acta Cryst. (2008), A64, 112-122)'
;
_computing_structure_solution
;
 SIR-92 (A. Altomare, G. Cascarano, C. Giacovazzo, A. Guagliardi, M. C. Burla,
         G. Polidori and M. Camalli, J. Appl. Crystallogr., 1994, 27, 435.)
;
_diffrn_ambient_temperature 175(2)
_diffrn_detector_area_resol_mean 16.1419
_diffrn_measured_fraction_theta_full 0.998
_diffrn_measured_fraction_theta_max 0.997
_diffrn_measurement_device_type 'Oxford Diffraction, Xcalibur, EOS'
_diffrn_measurement_method \w-scan
_diffrn_radiation_monochromator graphite
_diffrn_radiation_source 'Enhance (Mo) X-ray Source'
_diffrn_radiation_type MoK\a
_diffrn_radiation_wavelength 0.71073
_diffrn_reflns_av_R_equivalents 0.0879
_diffrn_reflns_av_unetI/netI 0.0324
_diffrn_reflns_laue_measured_fraction_full 0.998
_diffrn_reflns_laue_measured_fraction_max 0.997
_diffrn_reflns_limit_h_max 12
_diffrn_reflns_limit_h_min -12
_diffrn_reflns_limit_k_max 26
_diffrn_reflns_limit_k_min -26
_diffrn_reflns_limit_l_max 22
_diffrn_reflns_limit_l_min -22
_diffrn_reflns_number 201179
_diffrn_reflns_point_group_measured_fraction_full 0.998
_diffrn_reflns_point_group_measured_fraction_max 0.997
_diffrn_reflns_theta_full 25.242
_diffrn_reflns_theta_max 30.000
_diffrn_reflns_theta_min 2.139
_exptl_absorpt_coefficient_mu 0.851
_exptl_absorpt_correction_T_max 1.00
_exptl_absorpt_correction_T_min 0.47
_exptl_absorpt_correction_type multi-scan
_exptl_absorpt_process_details
;
 CrysAlisPro, Agilent Technologies,
 Version 1.171.37.35 (release 13-08-2014 CrysAlis171 .NET)
 (compiled Aug 13 2014,18:06:01)
 Empirical absorption correction using spherical harmonics,
 implemented in SCALE3 ABSPACK scaling algorithm.
;
_exptl_crystal_colour 'clear very pale'
_exptl_crystal_density_diffrn 1.314
_exptl_crystal_description rhombohedral
_exptl_crystal_F_000 1160
_exptl_crystal_size_max 0.24
_exptl_crystal_size_mid 0.20
_exptl_crystal_size_min 0.18
_refine_diff_density_max 0.618
_refine_diff_density_min -0.697
_refine_diff_density_rms 0.089
_refine_ls_extinction_method none
_refine_ls_goodness_of_fit_ref 1.141
_refine_ls_hydrogen_treatment constr
_refine_ls_matrix_type full
_refine_ls_number_parameters 267
_refine_ls_number_reflns 8105
_refine_ls_number_restraints 0
_refine_ls_restrained_S_all 1.141
_refine_ls_R_factor_all 0.0527
_refine_ls_R_factor_gt 0.0415
_refine_ls_shift/su_max 0.003
_refine_ls_shift/su_mean 0.000
_refine_ls_structure_factor_coef Fsqd
_refine_ls_weighting_details 'w=1/[\s^2^(Fo^2^)+(0.0288P)^2^+3.4069P] where P=(Fo^2^+2Fc^2^)/3'
_refine_ls_weighting_scheme calc
_refine_ls_wR_factor_gt 0.0844
_refine_ls_wR_factor_ref 0.0876
_reflns_number_gt 6997
_reflns_number_total 8105
_reflns_threshold_expression 'I > 2\s(I)'
_cod_data_source_file c5dt00618j2.cif
_cod_data_source_block cb39ck
_cod_depositor_comments 'Adding full bibliography for 7034812--7034816.cif.'
_cod_database_code 7034816
_shelx_shelxl_version_number 2014/7
_shelx_space_group_comment
;
The symmetry employed for this shelxl refinement is uniquely defined
by the following loop, which should always be used as a source of
symmetry information in preference to the above space-group names.
They are only intended as comments.
;

loop_
_space_group_symop_operation_xyz
'x, y, z'
'-x, y+1/2, -z+1/2'
'-x, -y, -z'
'x, -y-1/2, z-1/2'

loop_
_atom_site_label
_atom_site_type_symbol
_atom_site_fract_x
_atom_site_fract_y
_atom_site_fract_z
_atom_site_U_iso_or_equiv
_atom_site_adp_type
_atom_site_occupancy
_atom_site_site_symmetry_order
_atom_site_calc_flag
_atom_site_refinement_flags_posn
_atom_site_refinement_flags_adp
C1 C 0.9515(3) 0.16043(16) 0.56331(17) 0.0308(6) Uani 1 1 d . .
C2 C 1.0226(3) 0.1607(2) 0.4900(2) 0.0437(8) Uani 1 1 d . .
H2 H 1.0131 0.1226 0.4515 0.052 Uiso 1 1 calc R U
C3 C 1.1091(4) 0.2193(2) 0.4745(2) 0.0552(11) Uani 1 1 d . .
H3 H 1.1589 0.2208 0.4246 0.066 Uiso 1 1 calc R U
C4 C 1.1233(4) 0.2746(2) 0.5300(3) 0.0529(10) Uani 1 1 d . .
H4 H 1.1834 0.3133 0.5177 0.063 Uiso 1 1 calc R U
C5 C 1.0514(3) 0.27534(17) 0.6041(2) 0.0421(8) Uani 1 1 d . .
H5 H 1.0601 0.3139 0.6420 0.051 Uiso 1 1 calc R U
C6 C 0.9665(3) 0.21712(16) 0.61991(19) 0.0327(6) Uani 1 1 d . .
C7 C 0.8263(3) 0.04642(16) 0.55149(18) 0.0371(7) Uani 1 1 d . .
H7A H 0.7856 0.0569 0.4942 0.056 Uiso 1 1 calc R U
H7B H 0.7550 0.0199 0.5812 0.056 Uiso 1 1 calc R U
H7C H 0.9151 0.0185 0.5491 0.056 Uiso 1 1 calc R U
C8 C 0.8843(4) 0.25229(18) 0.7564(2) 0.0506(9) Uani 1 1 d . .
H8A H 0.9842 0.2624 0.7787 0.076 Uiso 1 1 calc R U
H8B H 0.8299 0.2323 0.8011 0.076 Uiso 1 1 calc R U
H8C H 0.8372 0.2958 0.7359 0.076 Uiso 1 1 calc R U
C9 C 0.4827(4) 0.11878(19) 0.55521(19) 0.0423(7) Uani 1 1 d . .
H9A H 0.4045 0.1476 0.5279 0.063 Uiso 1 1 calc R U
H9B H 0.4564 0.0690 0.5498 0.063 Uiso 1 1 calc R U
H9C H 0.5730 0.1273 0.5283 0.063 Uiso 1 1 calc R U
C10 C 0.5313(4) 0.23667(16) 0.6527(2) 0.0462(8) Uani 1 1 d . .
H10A H 0.4462 0.2554 0.6193 0.069 Uiso 1 1 calc R U
H10B H 0.6190 0.2456 0.6235 0.069 Uiso 1 1 calc R U
H10C H 0.5405 0.2597 0.7079 0.069 Uiso 1 1 calc R U
C11 C 0.3188(3) 0.1420(2) 0.6940(2) 0.0496(9) Uani 1 1 d . .
H11A H 0.3103 0.1706 0.7445 0.074 Uiso 1 1 calc R U
H11B H 0.2885 0.0937 0.7050 0.074 Uiso 1 1 calc R U
H11C H 0.2564 0.1616 0.6472 0.074 Uiso 1 1 calc R U
C12 C 0.4087(4) -0.0420(2) 0.6586(2) 0.0523(9) Uani 1 1 d . .
H12A H 0.4459 -0.0379 0.6029 0.078 Uiso 1 1 calc R U
H12B H 0.3317 -0.0072 0.6640 0.078 Uiso 1 1 calc R U
H12C H 0.3693 -0.0893 0.6654 0.078 Uiso 1 1 calc R U
C13 C 0.4650(5) -0.0637(2) 0.8281(2) 0.0650(12) Uani 1 1 d . .
H13A H 0.4246 -0.1097 0.8116 0.097 Uiso 1 1 calc R U
H13B H 0.3861 -0.0323 0.8419 0.097 Uiso 1 1 calc R U
H13C H 0.5347 -0.0690 0.8773 0.097 Uiso 1 1 calc R U
C14 C 0.6645(4) -0.10313(17) 0.7130(3) 0.0569(10) Uani 1 1 d . .
H14A H 0.7451 -0.1102 0.7560 0.085 Uiso 1 1 calc R U
H14B H 0.7033 -0.0955 0.6583 0.085 Uiso 1 1 calc R U
H14C H 0.6019 -0.1448 0.7102 0.085 Uiso 1 1 calc R U
C15 C 0.8857(4) -0.02452(18) 0.8946(2) 0.0474(8) Uani 1 1 d . .
H15A H 0.9843 -0.0421 0.9095 0.071 Uiso 1 1 calc R U
H15B H 0.8217 -0.0639 0.8774 0.071 Uiso 1 1 calc R U
H15C H 0.8491 -0.0012 0.9435 0.071 Uiso 1 1 calc R U
C16 C 1.0041(4) -0.0105(2) 0.7384(2) 0.0489(9) Uani 1 1 d . .
H16A H 1.0370 0.0210 0.6951 0.073 Uiso 1 1 calc R U
H16B H 0.9478 -0.0492 0.7114 0.073 Uiso 1 1 calc R U
H16C H 1.0888 -0.0295 0.7719 0.073 Uiso 1 1 calc R U
C17 C 1.0301(3) 0.0978(2) 0.8530(2) 0.0460(8) Uani 1 1 d . .
H17A H 1.1140 0.0703 0.8758 0.069 Uiso 1 1 calc R U
H17B H 0.9914 0.1251 0.8983 0.069 Uiso 1 1 calc R U
H17C H 1.0603 0.1298 0.8095 0.069 Uiso 1 1 calc R U
C18 C 0.5394(6) 0.2272(2) 0.8801(3) 0.0744(15) Uani 1 1 d . .
H18A H 0.5138 0.2398 0.9366 0.112 Uiso 1 1 calc R U
H18B H 0.4535 0.2318 0.8402 0.112 Uiso 1 1 calc R U
H18C H 0.6162 0.2586 0.8633 0.112 Uiso 1 1 calc R U
C19 C 0.7294(4) 0.1423(3) 0.9750(2) 0.0726(14) Uani 1 1 d . .
H19A H 0.8126 0.1718 0.9635 0.109 Uiso 1 1 calc R U
H19B H 0.7639 0.0953 0.9918 0.109 Uiso 1 1 calc R U
H19C H 0.6785 0.1632 1.0206 0.109 Uiso 1 1 calc R U
C20 C 0.4506(4) 0.0994(2) 0.9320(2) 0.0517(9) Uani 1 1 d . .
H20A H 0.4759 0.0525 0.9538 0.078 Uiso 1 1 calc R U
H20B H 0.3656 0.0961 0.8912 0.078 Uiso 1 1 calc R U
H20C H 0.4280 0.1301 0.9785 0.078 Uiso 1 1 calc R U
B1 B 0.8131(3) 0.13467(15) 0.67687(18) 0.0240(5) Uani 1 1 d . .
P1 P 0.50904(7) 0.14208(4) 0.66677(4) 0.02780(14) Uani 1 1 d . .
P2 P 0.55805(8) -0.02627(4) 0.74040(4) 0.02829(14) Uani 1 1 d . .
P3 P 0.88931(8) 0.03864(4) 0.80723(4) 0.02914(15) Uani 1 1 d . .
P4 P 0.60488(8) 0.13588(4) 0.88022(4) 0.02820(14) Uani 1 1 d . .
Rh1 Rh 0.67270(2) 0.08314(2) 0.75507(2) 0.01826(5) Uani 1 1 d . .
N1 N 0.8603(2) 0.11148(12) 0.59583(14) 0.0275(5) Uani 1 1 d . .
N2 N 0.8865(3) 0.20266(12) 0.68790(15) 0.0311(5) Uani 1 1 d . .

loop_
_atom_site_aniso_label
_atom_site_aniso_U_11
_atom_site_aniso_U_22
_atom_site_aniso_U_33
_atom_site_aniso_U_23
_atom_site_aniso_U_13
_atom_site_aniso_U_12
C1 0.0207(12) 0.0406(15) 0.0310(13) 0.0112(11) 0.0014(10) 0.0016(11)
C2 0.0325(15) 0.063(2) 0.0366(16) 0.0176(15) 0.0082(12) 0.0065(14)
C3 0.0295(16) 0.085(3) 0.053(2) 0.042(2) 0.0115(14) 0.0064(17)
C4 0.0293(16) 0.061(2) 0.067(2) 0.039(2) -0.0033(15) -0.0078(15)
C5 0.0313(15) 0.0399(16) 0.0536(19) 0.0223(14) -0.0053(13) -0.0095(13)
C6 0.0213(12) 0.0369(15) 0.0392(15) 0.0136(12) -0.0021(11) -0.0020(11)
C7 0.0422(17) 0.0404(16) 0.0295(14) -0.0102(12) 0.0083(12) -0.0041(13)
C8 0.065(2) 0.0322(16) 0.055(2) -0.0112(15) 0.0060(17) -0.0156(16)
C9 0.0409(17) 0.056(2) 0.0293(14) 0.0095(14) -0.0048(12) 0.0041(15)
C10 0.058(2) 0.0326(16) 0.0482(19) 0.0167(14) 0.0044(16) 0.0142(15)
C11 0.0260(15) 0.068(2) 0.055(2) 0.0229(18) 0.0060(14) 0.0148(15)
C12 0.050(2) 0.048(2) 0.056(2) -0.0103(16) -0.0115(16) -0.0151(16)
C13 0.103(3) 0.050(2) 0.045(2) 0.0029(16) 0.020(2) -0.033(2)
C14 0.061(2) 0.0243(15) 0.085(3) -0.0139(16) -0.002(2) -0.0019(15)
C15 0.055(2) 0.0416(17) 0.0431(18) 0.0103(14) -0.0145(15) 0.0096(15)
C16 0.0362(17) 0.058(2) 0.052(2) -0.0125(16) -0.0010(14) 0.0226(15)
C17 0.0293(15) 0.061(2) 0.0462(18) -0.0087(16) -0.0072(13) -0.0063(14)
C18 0.136(4) 0.0384(19) 0.054(2) -0.0004(17) 0.043(3) 0.027(2)
C19 0.050(2) 0.127(4) 0.0402(19) -0.043(2) -0.0023(16) 0.009(2)
C20 0.0455(19) 0.073(3) 0.0389(17) -0.0027(17) 0.0163(15) -0.0025(17)
B1 0.0213(13) 0.0234(13) 0.0271(13) -0.0015(11) 0.0005(10) -0.0005(10)
P1 0.0251(3) 0.0309(3) 0.0277(3) 0.0103(3) 0.0035(3) 0.0066(3)
P2 0.0355(4) 0.0230(3) 0.0258(3) 0.0001(3) -0.0004(3) -0.0067(3)
P3 0.0253(3) 0.0317(4) 0.0295(3) -0.0022(3) -0.0045(3) 0.0070(3)
P4 0.0337(4) 0.0284(3) 0.0233(3) -0.0032(3) 0.0068(3) 0.0046(3)
Rh1 0.01955(9) 0.01723(9) 0.01796(9) 0.00012(7) 0.00117(6) 0.00139(7)
N1 0.0272(11) 0.0300(11) 0.0260(11) -0.0009(9) 0.0053(9) -0.0010(9)
N2 0.0333(12) 0.0269(11) 0.0332(12) 0.0011(9) 0.0032(9) -0.0085(9)

loop_
_atom_type_symbol
_atom_type_description
_atom_type_scat_dispersion_real
_atom_type_scat_dispersion_imag
_atom_type_scat_source
C C 0.0033 0.0016 'International Tables Vol C Tables 4.2.6.8 and 6.1.1.4'
H H 0.0000 0.0000 'International Tables Vol C Tables 4.2.6.8 and 6.1.1.4'
B B 0.0013 0.0007 'International Tables Vol C Tables 4.2.6.8 and 6.1.1.4'
P P 0.1023 0.0942 'International Tables Vol C Tables 4.2.6.8 and 6.1.1.4'
Rh Rh -1.1178 0.9187 'International Tables Vol C Tables 4.2.6.8 and 6.1.1.4'
N N 0.0061 0.0033 'International Tables Vol C Tables 4.2.6.8 and 6.1.1.4'

loop_
_geom_angle_atom_site_label_1
_geom_angle_atom_site_label_2
_geom_angle_atom_site_label_3
_geom_angle
N1 C1 C2 131.4(3)
N1 C1 C6 108.0(2)
C2 C1 C6 120.6(3)
C1 C2 C3 117.7(4)
C4 C3 C2 121.5(3)
C3 C4 C5 121.5(3)
C6 C5 C4 117.1(3)
N2 C6 C5 129.9(3)
N2 C6 C1 108.5(2)
C5 C6 C1 121.5(3)
N1 B1 N2 101.9(2)
N1 B1 Rh1 128.36(19)
N2 B1 Rh1 129.8(2)
C10 P1 C9 97.32(16)
C10 P1 C11 98.50(17)
C9 P1 C11 99.99(17)
C10 P1 Rh1 119.09(12)
C9 P1 Rh1 120.80(11)
C11 P1 Rh1 116.81(11)
C14 P2 C13 99.3(2)
C14 P2 C12 94.90(18)
C13 P2 C12 96.2(2)
C14 P2 Rh1 119.25(13)
C13 P2 Rh1 120.20(13)
C12 P2 Rh1 121.43(13)
C17 P3 C16 97.37(17)
C17 P3 C15 98.94(17)
C16 P3 C15 99.48(17)
C17 P3 Rh1 119.56(12)
C16 P3 Rh1 120.21(11)
C15 P3 Rh1 116.96(12)
C19 P4 C20 96.43(19)
C19 P4 C18 97.0(2)
C20 P4 C18 95.3(2)
C19 P4 Rh1 122.40(13)
C20 P4 Rh1 119.00(13)
C18 P4 Rh1 120.62(13)
B1 Rh1 P3 80.02(8)
B1 Rh1 P1 79.20(8)
P3 Rh1 P1 158.92(3)
B1 Rh1 P2 130.45(8)
P3 Rh1 P2 94.69(3)
P1 Rh1 P2 96.04(3)
B1 Rh1 P4 121.15(8)
P3 Rh1 P4 97.67(3)
P1 Rh1 P4 96.08(3)
P2 Rh1 P4 108.40(3)
C1 N1 C7 120.5(2)
C1 N1 B1 111.1(2)
C7 N1 B1 128.4(2)
C6 N2 C8 120.1(2)
C6 N2 B1 110.5(2)
C8 N2 B1 129.4(2)

loop_
_geom_bond_atom_site_label_1
_geom_bond_atom_site_label_2
_geom_bond_distance
C1 N1 1.383(3)
C1 C2 1.385(4)
C1 C6 1.407(4)
C2 C3 1.406(5)
C3 C4 1.375(6)
C4 C5 1.400(5)
C5 C6 1.392(4)
C6 N2 1.386(4)
C7 N1 1.448(4)
C8 N2 1.446(4)
C9 P1 1.831(3)
C10 P1 1.829(3)
C11 P1 1.839(3)
C12 P2 1.845(3)
C13 P2 1.840(4)
C14 P2 1.834(4)
C15 P3 1.843(3)
C16 P3 1.840(3)
C17 P3 1.827(3)
C18 P4 1.841(4)
C19 P4 1.829(4)
C20 P4 1.836(3)
B1 N1 1.464(4)
B1 N2 1.465(4)
B1 Rh1 2.109(3)
P1 Rh1 2.2765(7)
P2 Rh1 2.3396(7)
P3 Rh1 2.2660(7)
P4 Rh1 2.3616(7)

loop_
_geom_torsion_atom_site_label_1
_geom_torsion_atom_site_label_2
_geom_torsion_atom_site_label_3
_geom_torsion_atom_site_label_4
_geom_torsion
N1 C1 C2 C3 180.0(3)
C6 C1 C2 C3 -0.1(4)
C1 C2 C3 C4 0.0(5)
C2 C3 C4 C5 -0.5(5)
C3 C4 C5 C6 0.9(5)
C4 C5 C6 N2 178.5(3)
C4 C5 C6 C1 -1.0(4)
N1 C1 C6 N2 1.0(3)
C2 C1 C6 N2 -179.0(3)
N1 C1 C6 C5 -179.5(3)
C2 C1 C6 C5 0.6(4)
C2 C1 N1 C7 0.9(5)
C6 C1 N1 C7 -179.0(2)
C2 C1 N1 B1 179.2(3)
C6 C1 N1 B1 -0.7(3)
N2 B1 N1 C1 0.2(3)
Rh1 B1 N1 C1 179.2(2)
N2 B1 N1 C7 178.4(3)
Rh1 B1 N1 C7 -2.6(4)
C5 C6 N2 C8 -0.2(5)
C1 C6 N2 C8 179.3(3)
C5 C6 N2 B1 179.6(3)
C1 C6 N2 B1 -0.9(3)
N1 B1 N2 C6 0.4(3)
Rh1 B1 N2 C6 -178.6(2)
N1 B1 N2 C8 -179.7(3)
Rh1 B1 N2 C8 1.2(5)
